data_4071228
loop_
_publ_author_name
'Bleeke, John R.'
'Thananatthanachon, Todsapon'
'Rath, Nigam P.'

_publ_section_title
;
 Silapentadienyl&#x2212;Iridium&#x2212;Phosphine Chemistry(1)
;
_journal_issue 11
_journal_name_full Organometallics
_journal_page_first 2436
_journal_paper_doi 10.1021/om800041b
_journal_volume 27
_journal_year 2008
_chemical_absolute_configuration ad
_chemical_formula_sum 'C17 H43 Cl Ir P3 Si'
_chemical_formula_weight 596.16
_chemical_name_systematic
; 
 ? 
;
_space_group_IT_number 4
_symmetry_cell_setting monoclinic
_symmetry_space_group_name_Hall 'P 2yb'
_symmetry_space_group_name_H-M 'P 1 21 1'
_atom_sites_solution_hydrogens geom
_atom_sites_solution_primary direct
_atom_sites_solution_secondary difmap
_audit_creation_method SHELXL-97
_cell_angle_alpha 90.00
_cell_angle_beta 94.122(3)
_cell_angle_gamma 90.00
_cell_formula_units_Z 2
_cell_length_a 9.3062(6)
_cell_length_b 10.7212(7)
_cell_length_c 12.1508(7)
_cell_measurement_reflns_used 9975
_cell_measurement_temperature 100(2)
_cell_measurement_theta_max 34.17
_cell_measurement_theta_min 2.54
_cell_volume 1209.19(13)
_computing_cell_refinement 'Bruker-Apex II'
_computing_data_collection 'Bruker-Apex II'
_computing_data_reduction Bruker-SAINT
_computing_molecular_graphics 'Bruker-SHELXTL (Sheldrick, 2006)'
_computing_publication_material 'Bruker-SHELXTL (Sheldrick, 2006)'
_computing_structure_refinement 'Bruker-SHELXTL (Sheldrick, 2006)'
_computing_structure_solution 'Bruker-SHELXTL (Sheldrick, 2006)'
_diffrn_ambient_temperature 100(2)
_diffrn_measured_fraction_theta_full 0.993
_diffrn_measured_fraction_theta_max 0.993
_diffrn_measurement_device_type 'CCD area detector'
_diffrn_measurement_method 'phi and omega scans'
_diffrn_radiation_monochromator graphite
_diffrn_radiation_source 'fine-focus sealed tube'
_diffrn_radiation_type MoK\a
_diffrn_radiation_wavelength 0.71073
_diffrn_reflns_av_R_equivalents 0.0496
_diffrn_reflns_av_sigmaI/netI 0.0429
_diffrn_reflns_limit_h_max 14
_diffrn_reflns_limit_h_min -15
_diffrn_reflns_limit_k_max 17
_diffrn_reflns_limit_k_min -17
_diffrn_reflns_limit_l_max 19
_diffrn_reflns_limit_l_min -19
_diffrn_reflns_number 67549
_diffrn_reflns_theta_full 35.86
_diffrn_reflns_theta_max 35.86
_diffrn_reflns_theta_min 2.86
_exptl_absorpt_coefficient_mu 5.878
_exptl_absorpt_correction_T_max 0.4933
_exptl_absorpt_correction_T_min 0.4176
_exptl_absorpt_correction_type multi-scan
_exptl_absorpt_process_details 'sadabs v2007/2'
_exptl_crystal_colour yellow
_exptl_crystal_density_diffrn 1.637
_exptl_crystal_density_meas ?
_exptl_crystal_density_method 'not measured'
_exptl_crystal_description irregular
_exptl_crystal_F_000 596
_exptl_crystal_size_max 0.18
_exptl_crystal_size_mid 0.15
_exptl_crystal_size_min 0.14
_refine_diff_density_max 0.996
_refine_diff_density_min -1.017
_refine_diff_density_rms 0.120
_refine_ls_abs_structure_details 'Flack H D (1983), Acta Cryst. A39, 876-881'
_refine_ls_abs_structure_Flack 0.073(6)
_refine_ls_extinction_method none
_refine_ls_goodness_of_fit_ref 1.034
_refine_ls_hydrogen_treatment noref
_refine_ls_matrix_type full
_refine_ls_number_parameters 233
_refine_ls_number_reflns 11139
_refine_ls_number_restraints 19
_refine_ls_restrained_S_all 1.038
_refine_ls_R_factor_all 0.0317
_refine_ls_R_factor_gt 0.0261
_refine_ls_shift/su_max 0.003
_refine_ls_shift/su_mean 0.000
_refine_ls_structure_factor_coef Fsqd
_refine_ls_weighting_details 'calc w=1/[\s^2^(Fo^2^)+(0.0167P)^2^+0.0000P] where P=(Fo^2^+2Fc^2^)/3'
_refine_ls_weighting_scheme calc
_refine_ls_wR_factor_gt 0.0446
_refine_ls_wR_factor_ref 0.0460
_reflns_number_gt 10099
_reflns_number_total 11139
_reflns_threshold_expression >2sigma(I)
_cod_data_source_file om800041b-file003.cif
_cod_data_source_block b13907_(compound_fac-6)
_cod_depositor_comments
;
The following automatic conversions were performed:

'_symmetry_cell_setting' value 'Monoclinic' changed to 'monoclinic'
according to /home/saulius/struct/CIF-dictionaries/cif_core.dic
dictionary named 'cif_core.dic' version 2.4.1 from 2010-06-29.

Automatic conversion script
Id: cif_fix_values 1715 2011-07-08 13:25:40Z adriana 

The following automatic conversions were performed:

'_exptl_crystal_density_meas' value 'no' was changed to '?' - the
value is perceived as not measured.

Automatic conversion script
Id: cif_fix_values 3008 2015-01-20 13:52:24Z robertas 
;
_cod_original_sg_symbol_H-M P2~1~
_cod_database_code 4071228

loop_
_symmetry_equiv_pos_as_xyz
'x, y, z'
'-x, y+1/2, -z'

loop_
_atom_site_label
_atom_site_type_symbol
_atom_site_fract_x
_atom_site_fract_y
_atom_site_fract_z
_atom_site_U_iso_or_equiv
_atom_site_adp_type
_atom_site_occupancy
_atom_site_symmetry_multiplicity
_atom_site_calc_flag
_atom_site_refinement_flags
_atom_site_disorder_assembly
_atom_site_disorder_group
Ir1 Ir 0.202295(8) 0.00046(5) 0.247832(5) 0.01160(2) Uani 1 1 d . B .
P1 P 0.21647(16) 0.22150(12) 0.23709(10) 0.0197(3) Uani 1 1 d D . .
P2 P -0.04072(7) -0.01236(16) 0.27675(5) 0.01720(19) Uani 1 1 d . . .
P3 P 0.30065(5) -0.0005(2) 0.43021(4) 0.01562(9) Uani 1 1 d . . .
Si1 Si 0.23178(19) -0.21837(12) 0.23374(12) 0.0192(3) Uani 1 1 d D . .
C1 C 0.4065(2) -0.0006(7) 0.17739(16) 0.0221(4) Uani 1 1 d . . .
H1A H 0.4516 0.0826 0.1877 0.026 Uiso 1 1 calc R A 1
H1B H 0.4702 -0.0621 0.2173 0.026 Uiso 1 1 calc R A 1
C3 C 0.2522(3) 0.0057(10) 0.00514(18) 0.0423(10) Uani 1 1 d . . .
C4 C 0.1425(2) -0.0013(7) 0.07659(15) 0.0213(4) Uani 1 1 d . B .
H4A H 0.0443 -0.0066 0.0496 0.026 Uiso 1 1 calc R . .
C6 C 0.2263(3) -0.0046(11) -0.11531(18) 0.0521(10) Uani 1 1 d . B .
H6A H 0.1228 0.0020 -0.1356 0.078 Uiso 1 1 calc R . .
H6B H 0.2618 -0.0853 -0.1398 0.078 Uiso 1 1 calc R . .
H6C H 0.2771 0.0628 -0.1508 0.078 Uiso 1 1 calc R . .
C11 C 0.3904(6) 0.2908(6) 0.2744(5) 0.0358(13) Uani 1 1 d D B .
H11A H 0.3834 0.3817 0.2672 0.054 Uiso 1 1 calc R . .
H11B H 0.4611 0.2592 0.2253 0.054 Uiso 1 1 calc R . .
H11C H 0.4209 0.2691 0.3509 0.054 Uiso 1 1 calc R . .
C12 C 0.1739(8) 0.2927(5) 0.1037(5) 0.0354(14) Uani 1 1 d D B .
H12A H 0.1833 0.3835 0.1103 0.053 Uiso 1 1 calc R . .
H12B H 0.0748 0.2715 0.0775 0.053 Uiso 1 1 calc R . .
H12C H 0.2405 0.2617 0.0511 0.053 Uiso 1 1 calc R . .
C21 C -0.1560(5) 0.1194(5) 0.2387(4) 0.0382(9) Uani 1 1 d . B .
H21A H -0.2550 0.1006 0.2558 0.057 Uiso 1 1 calc R . .
H21B H -0.1535 0.1356 0.1594 0.057 Uiso 1 1 calc R . .
H21C H -0.1217 0.1933 0.2802 0.057 Uiso 1 1 calc R . .
C22 C -0.0977(3) -0.0447(3) 0.4134(2) 0.0328(8) Uani 1 1 d . B .
H22A H -0.2032 -0.0466 0.4109 0.049 Uiso 1 1 calc R . .
H22B H -0.0614 0.0206 0.4645 0.049 Uiso 1 1 calc R . .
H22C H -0.0593 -0.1257 0.4388 0.049 Uiso 1 1 calc R . .
C23 C -0.1413(4) -0.1332(4) 0.1976(3) 0.0336(9) Uani 1 1 d . B .
H23A H -0.2424 -0.1313 0.2152 0.050 Uiso 1 1 calc R . .
H23B H -0.1000 -0.2152 0.2166 0.050 Uiso 1 1 calc R . .
H23C H -0.1354 -0.1179 0.1185 0.050 Uiso 1 1 calc R . .
C31 C 0.2598(6) 0.1260(6) 0.5226(4) 0.0284(12) Uani 1 1 d . B .
H31A H 0.3091 0.1114 0.5955 0.043 Uiso 1 1 calc R . .
H31B H 0.1556 0.1297 0.5293 0.043 Uiso 1 1 calc R . .
H31C H 0.2927 0.2051 0.4928 0.043 Uiso 1 1 calc R . .
C32 C 0.2681(7) -0.1301(5) 0.5245(4) 0.0272(12) Uani 1 1 d . B .
H32A H 0.3181 -0.1135 0.5968 0.041 Uiso 1 1 calc R . .
H32B H 0.3045 -0.2078 0.4945 0.041 Uiso 1 1 calc R . .
H32C H 0.1645 -0.1379 0.5325 0.041 Uiso 1 1 calc R . .
C33 C 0.4969(2) 0.0028(8) 0.44493(17) 0.0244(5) Uani 1 1 d . B .
H33A H 0.5295 0.0020 0.5234 0.037 Uiso 1 1 calc R . .
H33B H 0.5317 0.0786 0.4106 0.037 Uiso 1 1 calc R . .
H33C H 0.5351 -0.0706 0.4087 0.037 Uiso 1 1 calc R . .
C41 C 0.1806(8) -0.3004(5) 0.0993(4) 0.0322(13) Uani 1 1 d D B .
H41A H 0.1996 -0.3899 0.1078 0.048 Uiso 1 1 calc R . .
H41B H 0.2376 -0.2667 0.0415 0.048 Uiso 1 1 calc R . .
H41C H 0.0779 -0.2873 0.0789 0.048 Uiso 1 1 calc R . .
C42 C 0.4158(6) -0.2870(6) 0.2738(5) 0.0322(11) Uani 1 1 d D B .
H42A H 0.4124 -0.3777 0.2638 0.048 Uiso 1 1 calc R . .
H42B H 0.4433 -0.2676 0.3513 0.048 Uiso 1 1 calc R . .
H42C H 0.4867 -0.2513 0.2270 0.048 Uiso 1 1 calc R . .
Cl1 Cl 0.1061(5) -0.3301(3) 0.3431(3) 0.0329(6) Uani 0.687(3) 1 d P B 1
C13 C 0.1327(19) 0.3423(12) 0.3166(14) 0.0329(6) Uani 0.313(3) 1 d PDU B 1
H13A H 0.1629 0.4246 0.2918 0.049 Uiso 0.313(3) 1 calc PR B 1
H13B H 0.1626 0.3321 0.3951 0.049 Uiso 0.313(3) 1 calc PR B 1
H13C H 0.0276 0.3353 0.3057 0.049 Uiso 0.313(3) 1 calc PR B 1
C2 C 0.3953(12) -0.0320(12) 0.0573(7) 0.027(2) Uani 0.50 1 d P B 1
H2A H 0.4029 -0.1247 0.0507 0.032 Uiso 0.50 1 calc PR B 1
C5 C 0.5254(16) 0.0273(14) -0.0017(11) 0.038(3) Uani 0.50 1 d P B 1
H5A H 0.6166 -0.0006 0.0355 0.057 Uiso 0.50 1 calc PR B 1
H5B H 0.5195 0.1185 0.0018 0.057 Uiso 0.50 1 calc PR B 1
H5C H 0.5204 0.0007 -0.0791 0.057 Uiso 0.50 1 calc PR B 1
Cl1' Cl 0.0937(7) 0.3172(5) 0.3310(6) 0.0462(13) Uani 0.313(3) 1 d P B 2
C43 C 0.110(2) -0.3295(13) 0.3268(15) 0.0462(13) Uani 0.687(3) 1 d PDU B 2
H43A H 0.1319 -0.4173 0.3128 0.069 Uiso 0.687(3) 1 calc PR B 2
H43B H 0.0076 -0.3138 0.3070 0.069 Uiso 0.687(3) 1 calc PR B 2
H43C H 0.1319 -0.3108 0.4051 0.069 Uiso 0.687(3) 1 calc PR B 2
C2' C 0.4022(11) 0.0217(11) 0.0614(7) 0.022(2) Uani 0.50 1 d P B 2
H2'A H 0.4180 0.1138 0.0571 0.027 Uiso 0.50 1 calc PR B 2
C5' C 0.5192(16) -0.0296(12) -0.0022(11) 0.031(3) Uani 0.50 1 d P B 2
H5'A H 0.6124 -0.0149 0.0385 0.047 Uiso 0.50 1 calc PR B 2
H5'B H 0.5177 0.0118 -0.0742 0.047 Uiso 0.50 1 calc PR B 2
H5'C H 0.5047 -0.1194 -0.0129 0.047 Uiso 0.50 1 calc PR B 2

loop_
_atom_site_aniso_label
_atom_site_aniso_U_11
_atom_site_aniso_U_22
_atom_site_aniso_U_33
_atom_site_aniso_U_23
_atom_site_aniso_U_13
_atom_site_aniso_U_12
Ir1 0.01139(3) 0.01328(3) 0.01013(3) 0.00018(9) 0.00069(2) -0.00046(10)
P1 0.0258(6) 0.0149(5) 0.0177(5) 0.0003(4) -0.0042(4) -0.0023(4)
P2 0.0121(2) 0.0243(6) 0.0150(2) -0.0006(4) 0.00023(17) -0.0002(4)
P3 0.0127(2) 0.0219(3) 0.01217(18) 0.0006(6) 0.00007(16) 0.0005(7)
Si1 0.0215(6) 0.0147(6) 0.0210(5) -0.0007(4) -0.0004(4) 0.0032(5)
C1 0.0247(11) 0.0230(10) 0.0193(8) 0.004(3) 0.0070(7) 0.001(3)
C3 0.0240(12) 0.088(3) 0.0151(9) -0.015(3) 0.0010(8) -0.001(4)
C4 0.0266(11) 0.0231(10) 0.0146(7) 0.001(3) 0.0035(7) -0.002(3)
C6 0.0348(15) 0.108(3) 0.0139(9) -0.004(4) 0.0028(9) -0.011(5)
C11 0.037(3) 0.028(3) 0.040(3) 0.004(2) -0.008(2) -0.012(2)
C12 0.048(4) 0.021(3) 0.036(3) 0.010(2) -0.008(3) -0.009(3)
C21 0.0215(18) 0.040(2) 0.052(2) 0.009(2) -0.0058(17) 0.0072(16)
C22 0.0167(13) 0.063(3) 0.0192(11) 0.0009(12) 0.0057(10) -0.0024(13)
C23 0.0162(17) 0.046(2) 0.0379(19) -0.0159(17) -0.0025(14) -0.0090(15)
C31 0.025(3) 0.039(3) 0.020(2) -0.008(2) -0.0034(18) 0.003(2)
C32 0.033(3) 0.034(3) 0.0153(18) 0.0094(19) 0.0002(19) 0.000(2)
C33 0.0136(9) 0.0398(15) 0.0195(8) 0.000(3) -0.0017(7) -0.002(3)
C41 0.046(4) 0.022(3) 0.027(2) -0.010(2) -0.007(2) 0.008(2)
C42 0.026(2) 0.029(3) 0.040(2) -0.0072(19) -0.0093(17) 0.0167(17)
Cl1 0.0454(13) 0.0159(9) 0.0386(9) 0.0113(7) 0.0110(8) -0.0087(7)
C13 0.0454(13) 0.0159(9) 0.0386(9) 0.0113(7) 0.0110(8) -0.0087(7)
C2 0.034(5) 0.036(5) 0.013(3) -0.015(4) 0.014(3) -0.014(4)
C5 0.026(6) 0.068(9) 0.022(5) 0.004(7) 0.021(4) -0.013(7)
Cl1' 0.047(3) 0.0228(19) 0.071(3) -0.015(2) 0.012(2) 0.0020(18)
C43 0.047(3) 0.0228(19) 0.071(3) -0.015(2) 0.012(2) 0.0020(18)
C2' 0.015(4) 0.028(6) 0.023(4) -0.019(4) -0.008(3) 0.001(4)
C5' 0.026(6) 0.045(7) 0.023(6) 0.004(6) 0.001(4) -0.009(6)

loop_
_atom_type_symbol
_atom_type_description
_atom_type_scat_dispersion_real
_atom_type_scat_dispersion_imag
_atom_type_scat_source
C C 0.0033 0.0016 'International Tables Vol C Tables 4.2.6.8 and 6.1.1.4'
H H 0.0000 0.0000 'International Tables Vol C Tables 4.2.6.8 and 6.1.1.4'
Si Si 0.0817 0.0704 'International Tables Vol C Tables 4.2.6.8 and 6.1.1.4'
P P 0.1023 0.0942 'International Tables Vol C Tables 4.2.6.8 and 6.1.1.4'
Cl Cl 0.1484 0.1585 'International Tables Vol C Tables 4.2.6.8 and 6.1.1.4'
Ir Ir -1.4442 7.9887 'International Tables Vol C Tables 4.2.6.8 and 6.1.1.4'

loop_
_geom_angle_atom_site_label_1
_geom_angle_atom_site_label_2
_geom_angle_atom_site_label_3
_geom_angle
C4 Ir1 C1 77.59(8)
C4 Ir1 P2 87.59(6)
C1 Ir1 P2 164.75(8)
C4 Ir1 P3 172.18(6)
C1 Ir1 P3 94.63(6)
P2 Ir1 P3 100.136(19)
C4 Ir1 Si1 86.8(2)
C1 Ir1 Si1 81.67(19)
P2 Ir1 Si1 94.10(6)
P3 Ir1 Si1 91.41(6)
C4 Ir1 P1 88.1(2)
C1 Ir1 P1 85.92(19)
P2 Ir1 P1 97.24(6)
P3 Ir1 P1 92.13(6)
Si1 Ir1 P1 167.33(3)
C11 P1 C12 100.7(3)
C11 P1 C13 89.1(6)
C12 P1 C13 95.8(6)
C11 P1 Cl1' 100.8(3)
C12 P1 Cl1' 101.6(3)
C13 P1 Cl1' 14.4(4)
C11 P1 Ir1 116.6(2)
C12 P1 Ir1 117.4(2)
C13 P1 Ir1 130.6(4)
Cl1' P1 Ir1 116.91(19)
C22 P2 C21 100.16(18)
C22 P2 C23 100.00(18)
C21 P2 C23 98.43(16)
C22 P2 Ir1 120.21(10)
C21 P2 Ir1 118.74(16)
C23 P2 Ir1 115.47(14)
C31 P3 C33 100.2(3)
C31 P3 C32 97.33(11)
C33 P3 C32 99.3(3)
C31 P3 Ir1 119.8(2)
C33 P3 Ir1 114.49(7)
C32 P3 Ir1 121.6(2)
C41 Si1 C42 102.0(3)
C41 Si1 C43 95.2(6)
C42 Si1 C43 99.1(6)
C41 Si1 Cl1 99.1(2)
C42 Si1 Cl1 98.3(2)
C43 Si1 Cl1 3.8(6)
C41 Si1 Ir1 120.1(2)
C42 Si1 Ir1 118.2(2)
C43 Si1 Ir1 117.8(4)
Cl1 Si1 Ir1 115.34(12)
C2' C1 C2 22.8(3)
C2' C1 Ir1 115.6(4)
C2 C1 Ir1 113.0(4)
C2' C1 H1A 87.4
C2 C1 H1A 109.0
Ir1 C1 H1A 109.0
C2' C1 H1B 124.6
C2 C1 H1B 109.0
Ir1 C1 H1B 109.0
H1A C1 H1B 107.8
C4 C3 C6 122.9(3)
C4 C3 C2 113.2(4)
C6 C3 C2 118.8(5)
C4 C3 C2' 114.7(4)
C6 C3 C2' 122.4(4)
C2 C3 C2' 22.2(3)
C3 C4 Ir1 117.46(17)
C3 C4 H4A 121.3
Ir1 C4 H4A 121.3
C3 C6 H6A 109.5
C3 C6 H6B 109.5
H6A C6 H6B 109.5
C3 C6 H6C 109.5
H6A C6 H6C 109.5
H6B C6 H6C 109.5
P1 C11 H11A 109.5
P1 C11 H11B 109.5
H11A C11 H11B 109.5
P1 C11 H11C 109.5
H11A C11 H11C 109.5
H11B C11 H11C 109.5
P1 C12 H12A 109.5
P1 C12 H12B 109.5
H12A C12 H12B 109.5
P1 C12 H12C 109.5
H12A C12 H12C 109.5
H12B C12 H12C 109.5
P2 C21 H21A 109.5
P2 C21 H21B 109.5
H21A C21 H21B 109.5
P2 C21 H21C 109.5
H21A C21 H21C 109.5
H21B C21 H21C 109.5
P2 C22 H22A 109.5
P2 C22 H22B 109.5
H22A C22 H22B 109.5
P2 C22 H22C 109.5
H22A C22 H22C 109.5
H22B C22 H22C 109.5
P2 C23 H23A 109.5
P2 C23 H23B 109.5
H23A C23 H23B 109.5
P2 C23 H23C 109.5
H23A C23 H23C 109.5
H23B C23 H23C 109.5
P3 C31 H31A 109.5
P3 C31 H31B 109.5
H31A C31 H31B 109.5
P3 C31 H31C 109.5
H31A C31 H31C 109.5
H31B C31 H31C 109.5
P3 C32 H32A 109.5
P3 C32 H32B 109.5
H32A C32 H32B 109.5
P3 C32 H32C 109.5
H32A C32 H32C 109.5
H32B C32 H32C 109.5
P3 C33 H33A 109.5
P3 C33 H33B 109.5
H33A C33 H33B 109.5
P3 C33 H33C 109.5
H33A C33 H33C 109.5
H33B C33 H33C 109.5
Si1 C41 H41A 109.5
Si1 C41 H41B 109.5
H41A C41 H41B 109.5
Si1 C41 H41C 109.5
H41A C41 H41C 109.5
H41B C41 H41C 109.5
Si1 C42 H42A 109.5
Si1 C42 H42B 109.5
H42A C42 H42B 109.5
Si1 C42 H42C 109.5
H42A C42 H42C 109.5
H42B C42 H42C 109.5
P1 C13 H13A 109.5
P1 C13 H13B 109.5
H13A C13 H13B 109.5
P1 C13 H13C 109.5
H13A C13 H13C 109.5
H13B C13 H13C 109.5
C3 C2 C1 110.6(7)
C3 C2 C5 112.8(10)
C1 C2 C5 110.5(9)
C3 C2 H2A 107.6
C1 C2 H2A 107.6
C5 C2 H2A 107.6
C2 C5 H5A 109.5
C2 C5 H5B 109.5
H5A C5 H5B 109.5
C2 C5 H5C 109.5
H5A C5 H5C 109.5
H5B C5 H5C 109.5
Si1 C43 H43A 109.5
Si1 C43 H43B 109.5
H43A C43 H43B 109.5
Si1 C43 H43C 109.5
H43A C43 H43C 109.5
H43B C43 H43C 109.5
C1 C2' C5' 118.8(10)
C1 C2' C3 112.6(7)
C5' C2' C3 114.1(8)
C1 C2' H2'A 102.8
C5' C2' H2'A 102.8
C3 C2' H2'A 102.8
C2' C5' H5'A 109.5
C2' C5' H5'B 109.5
H5'A C5' H5'B 109.5
C2' C5' H5'C 109.5
H5'A C5' H5'C 109.5
H5'B C5' H5'C 109.5

loop_
_geom_bond_atom_site_label_1
_geom_bond_atom_site_label_2
_geom_bond_distance
Ir1 C4 2.1150(19)
Ir1 C1 2.140(2)
Ir1 P2 2.3176(6)
Ir1 P3 2.3361(5)
Ir1 Si1 2.3698(16)
Ir1 P1 2.3776(15)
P1 C11 1.809(6)
P1 C12 1.809(6)
P1 C13 1.825(13)
P1 Cl1' 1.962(6)
P2 C22 1.813(3)
P2 C21 1.814(5)
P2 C23 1.831(4)
P3 C31 1.818(6)
P3 C33 1.823(2)
P3 C32 1.839(5)
Si1 C41 1.886(5)
Si1 C42 1.895(5)
Si1 C43 2.041(11)
Si1 Cl1 2.189(3)
C1 C2' 1.427(10)
C1 C2 1.493(9)
C1 H1A 0.9900
C1 H1B 0.9900
C3 C4 1.389(3)
C3 C6 1.470(3)
C3 C2 1.489(12)
C3 C2' 1.519(10)
C4 H4A 0.9500
C6 H6A 0.9800
C6 H6B 0.9800
C6 H6C 0.9800
C11 H11A 0.9800
C11 H11B 0.9800
C11 H11C 0.9800
C12 H12A 0.9800
C12 H12B 0.9800
C12 H12C 0.9800
C21 H21A 0.9800
C21 H21B 0.9800
C21 H21C 0.9800
C22 H22A 0.9800
C22 H22B 0.9800
C22 H22C 0.9800
C23 H23A 0.9800
C23 H23B 0.9800
C23 H23C 0.9800
C31 H31A 0.9800
C31 H31B 0.9800
C31 H31C 0.9800
C32 H32A 0.9800
C32 H32B 0.9800
C32 H32C 0.9800
C33 H33A 0.9800
C33 H33B 0.9800
C33 H33C 0.9800
C41 H41A 0.9800
C41 H41B 0.9800
C41 H41C 0.9800
C42 H42A 0.9800
C42 H42B 0.9800
C42 H42C 0.9800
C13 H13A 0.9800
C13 H13B 0.9800
C13 H13C 0.9800
C2 C5 1.584(15)
C2 H2A 1.0000
C5 H5A 0.9800
C5 H5B 0.9800
C5 H5C 0.9800
C43 H43A 0.9800
C43 H43B 0.9800
C43 H43C 0.9800
C2' C5' 1.485(16)
C2' H2'A 1.0000
C5' H5'A 0.9800
C5' H5'B 0.9800
C5' H5'C 0.9800

loop_
_geom_torsion_atom_site_label_1
_geom_torsion_atom_site_label_2
_geom_torsion_atom_site_label_3
_geom_torsion_atom_site_label_4
_geom_torsion
C4 Ir1 P1 C11 -119.0(2)
C1 Ir1 P1 C11 -41.3(2)
P2 Ir1 P1 C11 153.7(2)
P3 Ir1 P1 C11 53.2(2)
Si1 Ir1 P1 C11 -52.9(3)
C4 Ir1 P1 C12 0.6(3)
C1 Ir1 P1 C12 78.3(3)
P2 Ir1 P1 C12 -86.7(3)
P3 Ir1 P1 C12 172.8(3)
Si1 Ir1 P1 C12 66.7(3)
C4 Ir1 P1 C13 127.0(8)
C1 Ir1 P1 C13 -155.3(8)
P2 Ir1 P1 C13 39.7(8)
P3 Ir1 P1 C13 -60.8(8)
Si1 Ir1 P1 C13 -166.9(8)
C4 Ir1 P1 Cl1' 121.7(3)
C1 Ir1 P1 Cl1' -160.6(3)
P2 Ir1 P1 Cl1' 34.4(3)
P3 Ir1 P1 Cl1' -66.1(3)
Si1 Ir1 P1 Cl1' -172.2(3)
C4 Ir1 P2 C22 168.8(3)
C1 Ir1 P2 C22 155.4(7)
P3 Ir1 P2 C22 -9.93(17)
Si1 Ir1 P2 C22 82.24(16)
P1 Ir1 P2 C22 -103.40(16)
C4 Ir1 P2 C21 -67.7(3)
C1 Ir1 P2 C21 -81.1(8)
P3 Ir1 P2 C21 113.57(18)
Si1 Ir1 P2 C21 -154.26(18)
P1 Ir1 P2 C21 20.09(18)
C4 Ir1 P2 C23 48.9(3)
C1 Ir1 P2 C23 35.4(8)
P3 Ir1 P2 C23 -129.91(19)
Si1 Ir1 P2 C23 -37.74(19)
P1 Ir1 P2 C23 136.61(19)
C4 Ir1 P3 C31 126.0(17)
C1 Ir1 P3 C31 120.7(3)
P2 Ir1 P3 C31 -63.1(2)
Si1 Ir1 P3 C31 -157.5(2)
P1 Ir1 P3 C31 34.7(2)
C4 Ir1 P3 C33 6.9(17)
C1 Ir1 P3 C33 1.7(4)
P2 Ir1 P3 C33 177.8(3)
Si1 Ir1 P3 C33 83.4(3)
P1 Ir1 P3 C33 -84.4(3)
C4 Ir1 P3 C32 -112.4(17)
C1 Ir1 P3 C32 -117.6(3)
P2 Ir1 P3 C32 58.6(2)
Si1 Ir1 P3 C32 -35.9(2)
P1 Ir1 P3 C32 156.3(2)
C4 Ir1 Si1 C41 -5.4(3)
C1 Ir1 Si1 C41 -83.3(3)
P2 Ir1 Si1 C41 81.9(3)
P3 Ir1 Si1 C41 -177.8(3)
P1 Ir1 Si1 C41 -71.6(3)
C4 Ir1 Si1 C42 120.4(2)
C1 Ir1 Si1 C42 42.5(2)
P2 Ir1 Si1 C42 -152.3(2)
P3 Ir1 Si1 C42 -52.0(2)
P1 Ir1 Si1 C42 54.2(3)
C4 Ir1 Si1 C43 -120.5(7)
C1 Ir1 Si1 C43 161.6(7)
P2 Ir1 Si1 C43 -33.2(7)
P3 Ir1 Si1 C43 67.1(7)
P1 Ir1 Si1 C43 173.3(7)
C4 Ir1 Si1 Cl1 -123.80(17)
C1 Ir1 Si1 Cl1 158.29(17)
P2 Ir1 Si1 Cl1 -36.45(16)
P3 Ir1 Si1 Cl1 63.81(16)
P1 Ir1 Si1 Cl1 169.98(17)
C4 Ir1 C1 C2' 11.3(7)
P2 Ir1 C1 C2' 25.0(13)
P3 Ir1 C1 C2' -169.5(7)
Si1 Ir1 C1 C2' 99.8(7)
P1 Ir1 C1 C2' -77.6(7)
C4 Ir1 C1 C2 -13.6(7)
P2 Ir1 C1 C2 0.1(12)
P3 Ir1 C1 C2 165.7(7)
Si1 Ir1 C1 C2 74.9(7)
P1 Ir1 C1 C2 -102.5(7)
C6 C3 C4 Ir1 175.0(8)
C2 C3 C4 Ir1 20.7(12)
C2' C3 C4 Ir1 -3.6(12)
C1 Ir1 C4 C3 -3.9(7)
P2 Ir1 C4 C3 179.7(7)
P3 Ir1 C4 C3 -9(2)
Si1 Ir1 C4 C3 -86.1(7)
P1 Ir1 C4 C3 82.3(7)
C4 C3 C2 C1 -31.3(13)
C6 C3 C2 C1 173.2(8)
C2' C3 C2 C1 67.4(16)
C4 C3 C2 C5 -155.7(10)
C6 C3 C2 C5 48.9(14)
C2' C3 C2 C5 -56.9(17)
C2' C1 C2 C3 -73.7(19)
Ir1 C1 C2 C3 27.9(11)
C2' C1 C2 C5 51.9(19)
Ir1 C1 C2 C5 153.5(9)
C2 C1 C2' C5' -64.8(19)
Ir1 C1 C2' C5' -153.5(9)
C2 C1 C2' C3 73(2)
Ir1 C1 C2' C3 -16.2(12)
C4 C3 C2' C1 12.9(14)
C6 C3 C2' C1 -165.7(8)
C2 C3 C2' C1 -78.4(18)
C4 C3 C2' C5' 152.3(10)
C6 C3 C2' C5' -26.3(16)
C2 C3 C2' C5' 61.0(16)
